data_4120265
loop_
_publ_author_name
'Yan-Bo Wang'
'Yi-Ming Wang'
'Wen-Zhen Zhang'
'Xiao-Bing Lu'

_publ_section_title
;
 Fast CO2 Sequestration, Activation, and Catalytic Transformation Using
 N-Heterocyclic Olefins
;
_journal_name_full 'Journal of the American Chemical Society'
_journal_page_first 11996
_journal_page_last 12003
_journal_paper_doi 10.1021/ja405114e
_journal_volume 135
_journal_year 2013
_chemical_formula_sum 'C20 H28 Cl4 N2 O2'
_chemical_formula_weight 470.24
_chemical_name_systematic
; 
 ? 
;
_space_group_IT_number 2
_symmetry_cell_setting triclinic
_symmetry_space_group_name_Hall '-P 1'
_symmetry_space_group_name_H-M 'P -1'
_atom_sites_solution_hydrogens geom
_atom_sites_solution_primary direct
_atom_sites_solution_secondary difmap
_audit_creation_method SHELXL-97
_cell_angle_alpha 107.104(2)
_cell_angle_beta 102.097(2)
_cell_angle_gamma 99.967(2)
_cell_formula_units_Z 2
_cell_length_a 9.7049(2)
_cell_length_b 10.8957(3)
_cell_length_c 12.1847(3)
_cell_measurement_reflns_used 2895
_cell_measurement_temperature 296(2)
_cell_measurement_theta_max 27.661
_cell_measurement_theta_min 2.448
_cell_volume 1165.51(5)
_computing_cell_refinement 'Bruker SMART'
_computing_data_collection 'Bruker SMART'
_computing_data_reduction 'Bruker SAINT'
_computing_molecular_graphics 'Bruker SHELXTL'
_computing_publication_material 'Bruker SHELXTL'
_computing_structure_refinement 'SHELXL-97 (Sheldrick, 1997)'
_computing_structure_solution 'SHELXS-97 (Sheldrick, 1990)'
_diffrn_ambient_temperature 296(2)
_diffrn_measured_fraction_theta_full 0.999
_diffrn_measured_fraction_theta_max 0.999
_diffrn_measurement_device_type 'CCD area detector'
_diffrn_measurement_method 'phi and omega scans'
_diffrn_radiation_monochromator graphite
_diffrn_radiation_source 'fine-focus sealed tube'
_diffrn_radiation_type MoK\a
_diffrn_radiation_wavelength 0.71073
_diffrn_reflns_av_R_equivalents 0.0211
_diffrn_reflns_av_sigmaI/netI 0.0320
_diffrn_reflns_limit_h_max 11
_diffrn_reflns_limit_h_min -11
_diffrn_reflns_limit_k_max 12
_diffrn_reflns_limit_k_min -12
_diffrn_reflns_limit_l_max 14
_diffrn_reflns_limit_l_min -14
_diffrn_reflns_number 8115
_diffrn_reflns_theta_full 24.99
_diffrn_reflns_theta_max 24.99
_diffrn_reflns_theta_min 1.82
_exptl_absorpt_coefficient_mu 0.526
_exptl_absorpt_correction_T_max 1.0000
_exptl_absorpt_correction_T_min 0.2000
_exptl_absorpt_correction_type multi-scan
_exptl_crystal_colour colorless
_exptl_crystal_density_diffrn 1.340
_exptl_crystal_description block
_exptl_crystal_F_000 492
_exptl_crystal_size_max 0.16
_exptl_crystal_size_mid 0.12
_exptl_crystal_size_min 0.10
_refine_diff_density_max 0.455
_refine_diff_density_min -0.663
_refine_diff_density_rms 0.051
_refine_ls_extinction_method none
_refine_ls_goodness_of_fit_ref 1.069
_refine_ls_hydrogen_treatment constr
_refine_ls_matrix_type full
_refine_ls_number_parameters 253
_refine_ls_number_reflns 4110
_refine_ls_number_restraints 0
_refine_ls_restrained_S_all 1.069
_refine_ls_R_factor_all 0.0541
_refine_ls_R_factor_gt 0.0421
_refine_ls_shift/su_max 0.000
_refine_ls_shift/su_mean 0.000
_refine_ls_structure_factor_coef Fsqd
_refine_ls_weighting_details 'calc w=1/[\s^2^(Fo^2^)+(0.0536P)^2^+0.6133P] where P=(Fo^2^+2Fc^2^)/3'
_refine_ls_weighting_scheme calc
_refine_ls_wR_factor_gt 0.1083
_refine_ls_wR_factor_ref 0.1151
_reflns_number_gt 3292
_reflns_number_total 4110
_reflns_threshold_expression >2sigma(I)
_cod_data_source_file ja405114e_si_005.cif
_cod_data_source_block 1
_cod_depositor_comments
;
The following automatic conversions were performed:

'_refine_ls_hydrogen_treatment' value 'contr' was replaced with the
value 'constr' as specified in the replacement file
'src/cod-tools/trunk/data/replacement-values/replacement_values.lst'.

Automatic conversion script
Id: cif_fix_values 5376 2017-05-30 11:51:03Z andrius 
;
_cod_original_sg_symbol_H-M 'P -1 '
_cod_database_code 4120265

loop_
_symmetry_equiv_pos_as_xyz
'x, y, z'
'-x, -y, -z'

loop_
_atom_site_label
_atom_site_type_symbol
_atom_site_fract_x
_atom_site_fract_y
_atom_site_fract_z
_atom_site_U_iso_or_equiv
_atom_site_adp_type
_atom_site_occupancy
_atom_site_symmetry_multiplicity
_atom_site_calc_flag
_atom_site_refinement_flags
Cl4 Cl 0.65232(7) 0.02660(7) 0.45966(6) 0.04413(19) Uani 1 1 d .
Cl3 Cl 0.85253(11) -0.10733(9) 0.35441(7) 0.0651(3) Uani 1 1 d .
N2 N 0.58978(19) -0.20025(17) 0.74926(16) 0.0250(4) Uani 1 1 d .
C8 C 0.7565(2) -0.1989(2) 0.93079(19) 0.0280(5) Uani 1 1 d .
C10 C 0.7022(2) 0.0094(2) 0.91412(19) 0.0273(5) Uani 1 1 d .
O2 O 0.99156(19) -0.25988(17) 0.64332(17) 0.0453(5) Uani 1 1 d .
C4 C 0.7763(2) -0.1845(2) 0.6369(2) 0.0277(5) Uani 1 1 d .
H4A H 0.8328 -0.1108 0.7085 0.033 Uiso 1 1 calc R
H4B H 0.7709 -0.1533 0.5697 0.033 Uiso 1 1 calc R
N1 N 0.5077(2) -0.29745(17) 0.55898(16) 0.0279(4) Uani 1 1 d .
O1 O 0.77990(19) -0.41266(16) 0.58149(16) 0.0411(4) Uani 1 1 d .
C9 C 0.6874(2) -0.1273(2) 0.86842(18) 0.0252(5) Uani 1 1 d .
C5 C 0.8572(2) -0.2974(2) 0.61967(19) 0.0282(5) Uani 1 1 d .
C16 C 0.6281(3) 0.0847(2) 0.8434(2) 0.0320(5) Uani 1 1 d .
H16A H 0.5647 0.0195 0.7676 0.038 Uiso 1 1 calc R
C3 C 0.6283(2) -0.2250(2) 0.64703(18) 0.0243(5) Uani 1 1 d .
C7 C 0.8444(2) -0.1259(2) 1.0468(2) 0.0325(5) Uani 1 1 d .
H7A H 0.8926 -0.1692 1.0919 0.039 Uiso 1 1 calc R
C13 C 0.7362(3) -0.3480(2) 0.8789(2) 0.0330(5) Uani 1 1 d .
H13A H 0.6971 -0.3752 0.7920 0.040 Uiso 1 1 calc R
C11 C 0.7918(2) 0.0759(2) 1.0303(2) 0.0314(5) Uani 1 1 d .
H11A H 0.8052 0.1670 1.0643 0.038 Uiso 1 1 calc R
C12 C 0.8610(2) 0.0087(2) 1.0955(2) 0.0330(5) Uani 1 1 d .
H12A H 0.9195 0.0548 1.1730 0.040 Uiso 1 1 calc R
C1 C 0.3923(2) -0.3177(2) 0.6062(2) 0.0313(5) Uani 1 1 d .
H1A H 0.2970 -0.3646 0.5637 0.038 Uiso 1 1 calc R
C2 C 0.4427(2) -0.2573(2) 0.7249(2) 0.0300(5) Uani 1 1 d .
H2A H 0.3892 -0.2542 0.7802 0.036 Uiso 1 1 calc R
C6 C 0.4994(3) -0.3485(2) 0.4313(2) 0.0365(6) Uani 1 1 d .
H6A H 0.5937 -0.3217 0.4204 0.055 Uiso 1 1 calc R
H6B H 0.4313 -0.3135 0.3878 0.055 Uiso 1 1 calc R
H6C H 0.4678 -0.4436 0.4021 0.055 Uiso 1 1 calc R
C20 C 0.7835(3) 0.0327(3) 0.3795(3) 0.0476(7) Uani 1 1 d .
H20A H 0.7398 0.0404 0.3034 0.057 Uiso 1 1 calc R
H20B H 0.8629 0.1111 0.4239 0.057 Uiso 1 1 calc R
C15 C 0.6257(3) -0.4209(3) 0.9253(3) 0.0482(7) Uani 1 1 d .
H15A H 0.5362 -0.3949 0.9086 0.072 Uiso 1 1 calc R
H15B H 0.6631 -0.3990 1.0099 0.072 Uiso 1 1 calc R
H15C H 0.6081 -0.5149 0.8864 0.072 Uiso 1 1 calc R
C17 C 0.5327(3) 0.1595(3) 0.9077(3) 0.0495(7) Uani 1 1 d .
H17A H 0.4643 0.0988 0.9258 0.074 Uiso 1 1 calc R
H17B H 0.4810 0.1993 0.8572 0.074 Uiso 1 1 calc R
H17C H 0.5927 0.2274 0.9805 0.074 Uiso 1 1 calc R
C18 C 0.7378(3) 0.1785(3) 0.8143(3) 0.0516(7) Uani 1 1 d .
H18A H 0.7961 0.1297 0.7730 0.077 Uiso 1 1 calc R
H18B H 0.7994 0.2455 0.8869 0.077 Uiso 1 1 calc R
H18C H 0.6873 0.2195 0.7644 0.077 Uiso 1 1 calc R
C14 C 0.8787(3) -0.3882(3) 0.9038(3) 0.0518(7) Uani 1 1 d .
H14A H 0.9470 -0.3419 0.8738 0.078 Uiso 1 1 calc R
H14B H 0.8617 -0.4821 0.8649 0.078 Uiso 1 1 calc R
H14C H 0.9175 -0.3660 0.9883 0.078 Uiso 1 1 calc R
Cl2 Cl 0.08197(8) 0.67465(7) 0.35120(7) 0.0509(2) Uani 1 1 d .
Cl1 Cl -0.20174(9) 0.50092(10) 0.21578(9) 0.0799(3) Uani 1 1 d .
C19 C -0.0559(3) 0.5427(3) 0.3450(2) 0.0391(6) Uani 1 1 d .
H19A H -0.0905 0.5681 0.4155 0.047 Uiso 1 1 calc R
H19B H -0.0170 0.4662 0.3438 0.047 Uiso 1 1 calc R

loop_
_atom_site_aniso_label
_atom_site_aniso_U_11
_atom_site_aniso_U_22
_atom_site_aniso_U_33
_atom_site_aniso_U_23
_atom_site_aniso_U_13
_atom_site_aniso_U_12
Cl4 0.0436(4) 0.0466(4) 0.0513(4) 0.0238(3) 0.0195(3) 0.0142(3)
Cl3 0.0977(7) 0.0710(5) 0.0573(5) 0.0343(4) 0.0407(5) 0.0542(5)
N2 0.0255(9) 0.0218(9) 0.0220(9) 0.0043(7) 0.0025(7) 0.0019(7)
C8 0.0273(11) 0.0308(12) 0.0238(11) 0.0066(9) 0.0080(9) 0.0057(9)
C10 0.0274(11) 0.0266(12) 0.0257(12) 0.0068(9) 0.0091(9) 0.0033(9)
O2 0.0350(10) 0.0352(10) 0.0617(12) 0.0087(9) 0.0186(9) 0.0066(8)
C4 0.0333(12) 0.0231(11) 0.0245(11) 0.0065(9) 0.0074(9) 0.0052(9)
N1 0.0332(10) 0.0215(10) 0.0219(10) 0.0036(8) 0.0000(8) 0.0054(8)
O1 0.0375(10) 0.0236(9) 0.0514(11) 0.0039(8) 0.0050(8) 0.0047(7)
C9 0.0231(11) 0.0277(11) 0.0198(11) 0.0046(9) 0.0046(9) 0.0019(9)
C5 0.0334(13) 0.0269(12) 0.0214(11) 0.0046(9) 0.0077(9) 0.0066(10)
C16 0.0378(13) 0.0250(12) 0.0285(12) 0.0064(10) 0.0042(10) 0.0066(10)
C3 0.0315(12) 0.0175(10) 0.0213(11) 0.0055(9) 0.0031(9) 0.0069(9)
C7 0.0295(12) 0.0409(14) 0.0257(12) 0.0113(10) 0.0046(10) 0.0092(10)
C13 0.0395(13) 0.0295(12) 0.0291(12) 0.0099(10) 0.0070(10) 0.0097(10)
C11 0.0322(12) 0.0266(12) 0.0271(12) 0.0023(10) 0.0075(10) -0.0009(9)
C12 0.0286(12) 0.0401(14) 0.0210(11) 0.0033(10) 0.0039(9) 0.0014(10)
C1 0.0250(11) 0.0255(12) 0.0354(13) 0.0082(10) -0.0007(10) 0.0013(9)
C2 0.0265(12) 0.0265(12) 0.0328(13) 0.0079(10) 0.0068(10) 0.0019(9)
C6 0.0466(15) 0.0331(13) 0.0203(12) 0.0027(10) 0.0008(10) 0.0074(11)
C20 0.0500(16) 0.0423(16) 0.0599(18) 0.0222(14) 0.0256(14) 0.0142(13)
C15 0.0496(16) 0.0342(14) 0.0672(19) 0.0210(14) 0.0228(14) 0.0121(12)
C17 0.0498(17) 0.0533(17) 0.0581(18) 0.0255(15) 0.0215(14) 0.0256(14)
C18 0.0569(18) 0.0526(18) 0.0631(19) 0.0361(15) 0.0244(15) 0.0210(14)
C14 0.0457(16) 0.0419(16) 0.068(2) 0.0121(14) 0.0197(14) 0.0195(13)
Cl2 0.0439(4) 0.0400(4) 0.0621(5) 0.0127(3) 0.0121(3) 0.0048(3)
Cl1 0.0464(5) 0.0862(7) 0.0942(7) 0.0506(6) -0.0135(4) -0.0101(4)
C19 0.0416(14) 0.0408(14) 0.0406(14) 0.0166(12) 0.0167(12) 0.0138(11)

loop_
_atom_type_symbol
_atom_type_description
_atom_type_scat_dispersion_real
_atom_type_scat_dispersion_imag
_atom_type_scat_source
C C 0.0033 0.0016 'International Tables Vol C Tables 4.2.6.8 and 6.1.1.4'
H H 0.0000 0.0000 'International Tables Vol C Tables 4.2.6.8 and 6.1.1.4'
N N 0.0061 0.0033 'International Tables Vol C Tables 4.2.6.8 and 6.1.1.4'
O O 0.0106 0.0060 'International Tables Vol C Tables 4.2.6.8 and 6.1.1.4'
Cl Cl 0.1484 0.1585 'International Tables Vol C Tables 4.2.6.8 and 6.1.1.4'

loop_
_geom_angle_atom_site_label_1
_geom_angle_atom_site_label_2
_geom_angle_atom_site_label_3
_geom_angle
C3 N2 C2 109.61(18)
C3 N2 C9 125.57(18)
C2 N2 C9 124.80(18)
C9 C8 C7 116.1(2)
C9 C8 C13 122.97(19)
C7 C8 C13 120.9(2)
C11 C10 C9 116.4(2)
C11 C10 C16 120.4(2)
C9 C10 C16 123.13(19)
C3 C4 C5 113.77(18)
C3 C4 H4A 108.8
C5 C4 H4A 108.8
C3 C4 H4B 108.8
C5 C4 H4B 108.8
H4A C4 H4B 107.7
C3 N1 C1 109.72(18)
C3 N1 C6 125.4(2)
C1 N1 C6 124.86(19)
C10 C9 C8 124.4(2)
C10 C9 N2 117.65(19)
C8 C9 N2 117.96(19)
O1 C5 O2 128.3(2)
O1 C5 C4 116.5(2)
O2 C5 C4 115.17(19)
C10 C16 C18 111.4(2)
C10 C16 C17 111.9(2)
C18 C16 C17 110.5(2)
C10 C16 H16A 107.6
C18 C16 H16A 107.6
C17 C16 H16A 107.6
N2 C3 N1 106.56(19)
N2 C3 C4 125.60(19)
N1 C3 C4 127.8(2)
C12 C7 C8 121.3(2)
C12 C7 H7A 119.3
C8 C7 H7A 119.3
C14 C13 C8 112.4(2)
C14 C13 C15 110.4(2)
C8 C13 C15 110.7(2)
C14 C13 H13A 107.7
C8 C13 H13A 107.7
C15 C13 H13A 107.7
C12 C11 C10 121.1(2)
C12 C11 H11A 119.5
C10 C11 H11A 119.5
C7 C12 C11 120.7(2)
C7 C12 H12A 119.7
C11 C12 H12A 119.7
C2 C1 N1 107.30(19)
C2 C1 H1A 126.3
N1 C1 H1A 126.3
C1 C2 N2 106.8(2)
C1 C2 H2A 126.6
N2 C2 H2A 126.6
N1 C6 H6A 109.5
N1 C6 H6B 109.5
H6A C6 H6B 109.5
N1 C6 H6C 109.5
H6A C6 H6C 109.5
H6B C6 H6C 109.5
Cl3 C20 Cl4 112.28(15)
Cl3 C20 H20A 109.1
Cl4 C20 H20A 109.1
Cl3 C20 H20B 109.1
Cl4 C20 H20B 109.1
H20A C20 H20B 107.9
C13 C15 H15A 109.5
C13 C15 H15B 109.5
H15A C15 H15B 109.5
C13 C15 H15C 109.5
H15A C15 H15C 109.5
H15B C15 H15C 109.5
C16 C17 H17A 109.5
C16 C17 H17B 109.5
H17A C17 H17B 109.5
C16 C17 H17C 109.5
H17A C17 H17C 109.5
H17B C17 H17C 109.5
C16 C18 H18A 109.5
C16 C18 H18B 109.5
H18A C18 H18B 109.5
C16 C18 H18C 109.5
H18A C18 H18C 109.5
H18B C18 H18C 109.5
C13 C14 H14A 109.5
C13 C14 H14B 109.5
H14A C14 H14B 109.5
C13 C14 H14C 109.5
H14A C14 H14C 109.5
H14B C14 H14C 109.5
Cl2 C19 Cl1 110.20(14)
Cl2 C19 H19A 109.6
Cl1 C19 H19A 109.6
Cl2 C19 H19B 109.6
Cl1 C19 H19B 109.6
H19A C19 H19B 108.1

loop_
_geom_bond_atom_site_label_1
_geom_bond_atom_site_label_2
_geom_bond_distance
Cl4 C20 1.763(3)
Cl3 C20 1.743(3)
N2 C3 1.340(3)
N2 C2 1.385(3)
N2 C9 1.457(3)
C8 C9 1.397(3)
C8 C7 1.399(3)
C8 C13 1.520(3)
C10 C11 1.396(3)
C10 C9 1.397(3)
C10 C16 1.514(3)
O2 C5 1.241(3)
C4 C3 1.470(3)
C4 C5 1.557(3)
C4 H4A 0.9700
C4 H4B 0.9700
N1 C3 1.341(3)
N1 C1 1.377(3)
N1 C6 1.470(3)
O1 C5 1.241(3)
C16 C18 1.516(4)
C16 C17 1.525(4)
C16 H16A 0.9800
C7 C12 1.377(3)
C7 H7A 0.9300
C13 C14 1.519(4)
C13 C15 1.525(4)
C13 H13A 0.9800
C11 C12 1.381(3)
C11 H11A 0.9300
C12 H12A 0.9300
C1 C2 1.340(3)
C1 H1A 0.9300
C2 H2A 0.9300
C6 H6A 0.9600
C6 H6B 0.9600
C6 H6C 0.9600
C20 H20A 0.9700
C20 H20B 0.9700
C15 H15A 0.9600
C15 H15B 0.9600
C15 H15C 0.9600
C17 H17A 0.9600
C17 H17B 0.9600
C17 H17C 0.9600
C18 H18A 0.9600
C18 H18B 0.9600
C18 H18C 0.9600
C14 H14A 0.9600
C14 H14B 0.9600
C14 H14C 0.9600
Cl2 C19 1.758(3)
Cl1 C19 1.764(3)
C19 H19A 0.9700
C19 H19B 0.9700
